data_2007471
loop_
_publ_author_name
'Bromley, Mark K.'
'Looney, Mark G.'
'Solomon, David H.'
'Gable, Robert W.'
'Helliwell, Madeleine'
'Hodge, Philip'

_publ_section_title
;
 1,5,7,11-Tetraoxaspiro[5.5]undecane,
 3,9-Dimethylidene-1,5,7,11-tetraoxaspiro[5.5]undecane and
 1,5-Dioxa-7,11-dithiaspiro[5.5]undecane
;
_journal_issue 7
_journal_name_full 'Acta Crystallographica Section C'
_journal_page_first 1019
_journal_page_last 1023
_journal_paper_doi 10.1107/S0108270198000274
_journal_volume 54
_journal_year 1998
_chemical_formula_sum 'C9 H12 O4'
_chemical_formula_weight 184.19
_chemical_name_systematic
;
 ?
;
_space_group_IT_number 60
_symmetry_cell_setting orthorhombic
_symmetry_space_group_name_Hall '-P 2n 2ab'
_symmetry_space_group_name_H-M 'P b c n'
_audit_creation_method SHELXL
_cell_angle_alpha 90.00
_cell_angle_beta 90.00
_cell_angle_gamma 90.00
_cell_formula_units_Z 4
_cell_length_a 10.175(2)
_cell_length_b 9.6082(14)
_cell_length_c 9.577(2)
_cell_measurement_reflns_used 16
_cell_measurement_temperature 293(2)
_cell_measurement_theta_max 17.8
_cell_measurement_theta_min 12.2
_cell_volume 936.3(3)
_computing_cell_refinement 'MSC/AFC Diffractometer Control Software'
_computing_data_collection
;
MSC/AFC Diffractometer Control Software
(Molecular Structure Corporation, 1994)
;
_computing_data_reduction 'TEXSAN (Molecular Structure Corporation, 1995)'
_computing_molecular_graphics TEXSAN
_computing_publication_material TEXSAN
_computing_structure_refinement 'SHELXL93 (Sheldrick, 1993)'
_computing_structure_solution 'SHELXS86 (Sheldrick, 1990)'
_diffrn_ambient_temperature 293(2)
_diffrn_measurement_device 'Rigaku AFC-5R'
_diffrn_measurement_method \w-2\q
_diffrn_radiation_monochromator graphite
_diffrn_radiation_source 'Rigaku rotating anode'
_diffrn_radiation_type MoK\a
_diffrn_radiation_wavelength 0.71069
_diffrn_reflns_av_R_equivalents 0.000
_diffrn_reflns_av_sigmaI/netI 0.024
_diffrn_reflns_limit_h_max 12
_diffrn_reflns_limit_h_min 0
_diffrn_reflns_limit_k_max 11
_diffrn_reflns_limit_k_min 0
_diffrn_reflns_limit_l_max 0
_diffrn_reflns_limit_l_min -11
_diffrn_reflns_number 831
_diffrn_reflns_reduction_process 'Lp corrections applied'
_diffrn_reflns_theta_max 25.04
_diffrn_reflns_theta_min 2.00
_diffrn_standards_decay_% 2.38
_diffrn_standards_interval_count 150
_diffrn_standards_number 3
_exptl_absorpt_coefficient_mu 0.103
_exptl_absorpt_correction_T_max 0.980
_exptl_absorpt_correction_T_min 0.844
_exptl_absorpt_correction_type '\y scans (North et al., 1968)'
_exptl_crystal_colour colourless
_exptl_crystal_density_diffrn 1.307
_exptl_crystal_density_meas ?
_exptl_crystal_description block
_exptl_crystal_F_000 392
_exptl_crystal_size_max 0.30
_exptl_crystal_size_mid 0.20
_exptl_crystal_size_min 0.20
_refine_diff_density_max 0.196
_refine_diff_density_min -0.139
_refine_ls_extinction_method none
_refine_ls_goodness_of_fit_all 1.042
_refine_ls_goodness_of_fit_obs 1.113
_refine_ls_hydrogen_treatment refall
_refine_ls_matrix_type full
_refine_ls_number_parameters 84
_refine_ls_number_reflns 830
_refine_ls_number_restraints 0
_refine_ls_restrained_S_all 1.052
_refine_ls_restrained_S_obs 1.113
_refine_ls_R_factor_all 0.084
_refine_ls_R_factor_obs .043
_refine_ls_shift/esd_max 0.000
_refine_ls_shift/esd_mean 0.000
_refine_ls_structure_factor_coef Fsqd
_refine_ls_weighting_details 'w = 1/[\s^2^(Fo^2^)+(0.0686P)^2^+0.0125P] where P = (Fo^2^+2Fc^2^)/3'
_refine_ls_weighting_scheme calc
_refine_ls_wR_factor_all 0.125
_refine_ls_wR_factor_obs .103
_reflns_number_observed 537
_reflns_number_total 831
_reflns_observed_criterion >2sigma(I)
_cod_data_source_file os1000.cif
_cod_data_source_block s477
_cod_depositor_comments
;
The following automatic conversions were performed:

'_exptl_crystal_density_meas' value 'not measured' was changed to '?'
- the value is perceived as not measured.

Automatic conversion script
Id: cif_fix_values 3008 2015-01-20 13:52:24Z robertas 

The following automatic conversions were performed:

'_refine_ls_weighting_scheme' value 'calc w =
1/[\s^2^(Fo^2^)+(0.0686P)^2^+0.0125P] where P = (Fo^2^+2Fc^2^)/3' was
changed to 'calc'. New tag '_refine_ls_weighting_details' was
created. The value of the new tag was set to 'w =
1/[\s^2^(Fo^2^)+(0.0686P)^2^+0.0125P] where P = (Fo^2^+2Fc^2^)/3'.

Automatic conversion script
Id: cif_fix_values 3143 2015-03-26 13:38:13Z robertas 
;
_cod_database_code 2007471

loop_
_symmetry_equiv_pos_as_xyz
'x, y, z'
'-x+1/2, -y+1/2, z+1/2'
'x+1/2, -y+1/2, -z'
'-x, y, -z+1/2'
'-x, -y, -z'
'x-1/2, y-1/2, -z-1/2'
'-x-1/2, y-1/2, z'
'x, -y, z-1/2'

loop_
_atom_site_aniso_label
_atom_site_aniso_U_11
_atom_site_aniso_U_22
_atom_site_aniso_U_33
_atom_site_aniso_U_12
_atom_site_aniso_U_13
_atom_site_aniso_U_23
O1 .0651(9) .0489(8) .0560(9) .0029(7) .0073(7) .0108(7)
O2 .0605(9) .0642(9) .0530(9) .0094(8) .0045(7) .0135(7)
C1 .053(2) .0443(14) .048(2) .000 -.0024(14) .000
C2 .0659(15) .0624(14) .0515(13) -.0021(12) .0094(12) .0102(12)
C3 .0576(12) .0502(11) .0554(12) -.0008(10) .0078(11) .0012(10)
C4 .0615(13) .0606(14) .072(2) .0143(13) .0120(13) .0166(14)
C5 .064(2) .077(2) .090(2) .0040(14) .0126(15) .011(2)

loop_
_atom_site_label
_atom_site_fract_x
_atom_site_fract_y
_atom_site_fract_z
_atom_site_U_iso_or_equiv
_atom_site_thermal_displace_type
_atom_site_calc_flag
_atom_site_refinement_flags
_atom_site_occupancy
_atom_site_disorder_group
_atom_site_type_symbol
O1 .55915(13) .26159(14) .15585(15) .0566(5) Uani d . 1 . O
O2 .58969(14) .0928(2) .32308(15) .0592(5) Uani d . 1 . O
C1 .5000 .1745(3) .2500 .0487(7) Uani d S 1 . C
C2 .6397(2) .1910(3) .0555(2) .0599(6) Uani d . 1 . C
C3 .7351(2) .0983(2) .1259(2) .0544(6) Uani d . 1 . C
C4 .6720(3) .0100(3) .2329(3) .0648(7) Uani d . 1 . C
C5 .8605(3) .0947(3) .0946(3) .0768(8) Uani d . 1 . C
H2A .582(2) .141(3) -.007(2) .077(8) Uiso d . 1 . H
H2B .6816(19) .260(3) .009(2) .057(6) Uiso d . 1 . H
H4A .733(2) -.034(2) .283(3) .068(7) Uiso d . 1 . H
H4B .614(3) -.062(3) .187(3) .084(8) Uiso d . 1 . H
H5A .918(2) .037(3) .148(3) .082(8) Uiso d . 1 . H
H5B .896(3) .159(3) .020(3) .099(9) Uiso d . 1 . H

loop_
_atom_type_symbol
_atom_type_description
_atom_type_scat_dispersion_real
_atom_type_scat_dispersion_imag
_atom_type_scat_source
C C 0.0033 0.0016 'International Tables Vol C Tables 4.2.6.8 and 6.1.1.4'
H H 0.0000 0.0000 'International Tables Vol C Tables 4.2.6.8 and 6.1.1.4'
O O 0.0106 0.0060 'International Tables Vol C Tables 4.2.6.8 and 6.1.1.4'

loop_
_geom_angle_atom_site_label_1
_geom_angle_atom_site_label_2
_geom_angle_atom_site_label_3
_geom_angle_site_symmetry_1
_geom_angle_site_symmetry_3
_geom_angle
_geom_angle_publ_flag
C1 O1 C2 . . 113.80(15) y
C1 O2 C4 . . 112.98(15) y
O1 C1 O1 . 4_655 104.7(2) y
O1 C1 O2 . . 112.79(8) y
O1 C1 O2 4_655 . 107.54(8) y
O1 C1 O2 . 4_655 107.55(8) ?
O1 C1 O2 4_655 4_655 112.79(8) ?
O2 C1 O2 . 4_655 111.4(2) y
O1 C2 C3 . . 110.7(2) y
O1 C2 H2A . . 107.4(14) ?
C3 C2 H2A . . 112.6(14) ?
O1 C2 H2B . . 105.0(13) ?
C3 C2 H2B . . 110.9(13) ?
H2A C2 H2B . . 110.(2) ?
C5 C3 C4 . . 124.5(2) y
C5 C3 C2 . . 123.3(2) y
C4 C3 C2 . . 112.1(2) y
O2 C4 C3 . . 110.5(2) y
O2 C4 H4A . . 109.9(15) ?
C3 C4 H4A . . 110.1(14) ?
O2 C4 H4B . . 107.2(15) ?
C3 C4 H4B . . 110.0(15) ?
H4A C4 H4B . . 109.(2) ?
C3 C5 H5A . . 119.4(15) ?
C3 C5 H5B . . 119.2(16) ?
H5A C5 H5B . . 121.(2) ?

loop_
_geom_bond_atom_site_label_1
_geom_bond_atom_site_label_2
_geom_bond_site_symmetry_2
_geom_bond_distance
_geom_bond_publ_flag
O1 C1 . 1.369(2) y
O1 C2 . 1.434(2) y
O2 C1 . 1.392(2) y
O2 C4 . 1.443(3) y
C1 O1 4_655 1.370(2) ?
C1 O2 4_655 1.392(2) ?
C2 C3 . 1.480(3) y
C2 H2A . .96(2) ?
C2 H2B . .90(2) ?
C3 C5 . 1.310(3) y
C3 C4 . 1.477(3) y
C4 H4A . .89(2) ?
C4 H4B . 1.01(3) ?
C5 H5A . .95(3) ?
C5 H5B . 1.01(3) ?

loop_
_geom_torsion_atom_site_label_1
_geom_torsion_atom_site_label_2
_geom_torsion_atom_site_label_3
_geom_torsion_atom_site_label_4
_geom_torsion_site_symmetry_4
_geom_torsion
C2 O1 C1 O1 4_655 173.5(2)
C2 O1 C1 O2 . 56.9(2)
C2 O1 C1 O2 4_655 -66.3(2)
C4 O2 C1 O1 . -56.9(2)
C4 O2 C1 O1 4_655 -171.8(2)
C4 O2 C1 O2 4_655 64.14(14)
C1 O1 C2 C3 . -52.4(2)
O1 C2 C3 C5 . -132.5(2)
O1 C2 C3 C4 . 48.4(3)
C1 O2 C4 C3 . 52.6(3)
C5 C3 C4 O2 . 132.1(3)
C2 C3 C4 O2 . -48.8(3)
